data_7051547
loop_
_publ_author_name
'El Ghachtouli, Sanae'
'Cadiou, Cyril'
'D\'echamps-Olivier, Isabelle'
'Chuburu, Fran\,coise'
'Aplincourt, Michel'
'Patinec, V\'eronique'
'Le Baccon, Michel'
'Handel, Henri'
'Roisnel, Thierry'

_publ_section_title
;
 Nickel(ii) complexes of cyclen- and cyclam-pyridine: topological
 reorganisations induced by electron transfer
;
_journal_issue 3
_journal_name_full 'New Journal of Chemistry'
_journal_page_first 392
_journal_paper_doi 10.1039/b515107d
_journal_volume 30
_journal_year 2006
_chemical_absolute_configuration rm
_chemical_compound_source 'synthesis as described'
_chemical_formula_moiety 'C18 H32 N6 Ni1, 2(Cl1 O4), C2 N1 H3'
_chemical_formula_sum 'C20 H35 Cl2 N7 Ni O8'
_chemical_formula_weight 631.16
_chemical_name_systematic
;
?
;
_space_group_IT_number 4
_symmetry_cell_setting monoclinic
_symmetry_Int_Tables_number 4
_symmetry_space_group_name_Hall 'P 2yb'
_symmetry_space_group_name_H-M 'P 1 21 1'
_atom_sites_solution_hydrogens geom
_atom_sites_solution_primary direct
_atom_sites_solution_secondary difmap
_audit_conform_dict_location ftp://ftp.iucr.org/pub/cif_core.dic
_audit_conform_dict_name cif_core.dic
_audit_conform_dict_version 2.3
_audit_creation_date 2005-09-27T08:47:00-00:00
_audit_creation_method 'WinGX routine CIF_UPDATE'
_cell_angle_alpha 90
_cell_angle_beta 98.313(4)
_cell_angle_gamma 90
_cell_formula_units_Z 4
_cell_length_a 14.2314(11)
_cell_length_b 12.7251(11)
_cell_length_c 15.5407(12)
_cell_measurement_reflns_used 5802
_cell_measurement_temperature 120(2)
_cell_measurement_theta_max 27.103
_cell_measurement_theta_min 2.546
_cell_measurement_wavelength 0.71073
_cell_volume 2784.8(4)
_computing_cell_refinement 'HKL Scalepack (Otwinowski & Minor 1997)'
_computing_data_collection 'Collect (Nonius BV, 1997-2000)'
_computing_data_reduction 'HKL Denzo and Scalepack (Otwinowski & Minor 1997)'
_computing_molecular_graphics 'Ortep-3 for Windows (Farrugia, 1997)'
_computing_publication_material 'WinGX publication routines (Farrugia, 1999)'
_computing_structure_refinement 'SHELXL-97 (Sheldrick, 1997)'
_computing_structure_solution 'SIR97 (Altomare, 1999)'
_diffrn_ambient_temperature 120(2)
_diffrn_detector 'CCD plate'
_diffrn_detector_area_resol_mean 9
_diffrn_measured_fraction_theta_full 0.972
_diffrn_measured_fraction_theta_max 0.972
_diffrn_measurement_device '95mm CCD camera on \k-goniostat'
_diffrn_measurement_device_type KappaCCD
_diffrn_measurement_method 'CCD rotation images, thick slices'
_diffrn_orient_matrix_type 'by Nonius Collect from scalepack cell'
_diffrn_orient_matrix_UB_11 -0.300337E-1
_diffrn_orient_matrix_UB_12 0.711362E-1
_diffrn_orient_matrix_UB_13 -0.13114E-2
_diffrn_orient_matrix_UB_21 -0.395223E-1
_diffrn_orient_matrix_UB_22 -0.232262E-1
_diffrn_orient_matrix_UB_23 0.447305E-1
_diffrn_orient_matrix_UB_31 0.507825E-1
_diffrn_orient_matrix_UB_32 0.239951E-1
_diffrn_orient_matrix_UB_33 0.47185E-1
_diffrn_radiation_monochromator graphite
_diffrn_radiation_probe x-ray
_diffrn_radiation_type MoK\a
_diffrn_radiation_wavelength 0.71073
_diffrn_reflns_av_R_equivalents 0.046
_diffrn_reflns_av_unetI/netI 0.0474
_diffrn_reflns_limit_h_max 18
_diffrn_reflns_limit_h_min -18
_diffrn_reflns_limit_k_max 16
_diffrn_reflns_limit_k_min -16
_diffrn_reflns_limit_l_max 19
_diffrn_reflns_limit_l_min -19
_diffrn_reflns_number 11072
_diffrn_reflns_theta_full 27.06
_diffrn_reflns_theta_max 27.06
_diffrn_reflns_theta_min 3.31
_diffrn_source 'Enraf Nonius FR590'
_exptl_absorpt_coefficient_mu 0.944
_exptl_absorpt_correction_type none
_exptl_crystal_colour colorless
_exptl_crystal_density_diffrn 1.505
_exptl_crystal_density_method 'not measured'
_exptl_crystal_description prism
_exptl_crystal_F_000 1320
_exptl_crystal_size_max 0.25
_exptl_crystal_size_mid 0.22
_exptl_crystal_size_min 0.07
_refine_diff_density_max 0.927
_refine_diff_density_min -0.53
_refine_diff_density_rms 0.103
_refine_ls_abs_structure_details 'Flack H D (1983), Acta Cryst. A39, 876-881'
_refine_ls_abs_structure_Flack 0.55(4)
_refine_ls_extinction_method none
_refine_ls_goodness_of_fit_ref 1.151
_refine_ls_hydrogen_treatment mixed
_refine_ls_matrix_type full
_refine_ls_number_parameters 697
_refine_ls_number_reflns 11072
_refine_ls_number_restraints 1
_refine_ls_restrained_S_all 1.151
_refine_ls_R_factor_all 0.1285
_refine_ls_R_factor_gt 0.1009
_refine_ls_shift/su_max 0.037
_refine_ls_shift/su_mean 0.005
_refine_ls_structure_factor_coef Fsqd
_refine_ls_weighting_details 'calc w=1/[\s^2^(Fo^2^)+(0.0457P)^2^+15.1610P] where P=(Fo^2^+2Fc^2^)/3'
_refine_ls_weighting_scheme calc
_refine_ls_wR_factor_gt 0.2005
_refine_ls_wR_factor_ref 0.2187
_reflns_number_gt 8922
_reflns_number_total 11072
_reflns_threshold_expression >2sigma(I)
_cod_data_source_file b515107d.txt
_cod_data_source_block new_3
_cod_original_sg_symbol_H-M 'P 21'
_cod_database_code 7051547

loop_
_symmetry_equiv_pos_as_xyz
'x, y, z'
'-x, y+1/2, -z'

loop_
_atom_site_label
_atom_site_type_symbol
_atom_site_fract_x
_atom_site_fract_y
_atom_site_fract_z
_atom_site_U_iso_or_equiv
_atom_site_adp_type
_atom_site_occupancy
_atom_site_symmetry_multiplicity
_atom_site_calc_flag
_atom_site_refinement_flags
_atom_site_disorder_assembly
_atom_site_disorder_group
Ni1 Ni 0.04456(11) 0.14490(10) 0.20504(9) 0.0421(4) Uani 1 1 d . . .
N1 N 0.1128(7) 0.0035(10) 0.1966(8) 0.058(3) Uani 1 1 d . . .
H1 H 0.1188 -0.009 0.1387 0.07 Uiso 1 1 calc R . .
N2 N -0.0827(12) 0.0507(13) 0.1833(7) 0.095(6) Uani 1 1 d . . .
N3 N -0.0381(10) 0.2705(12) 0.2157(6) 0.105(6) Uani 1 1 d . . .
H3 H -0.0778 0.2799 0.1632 0.126 Uiso 1 1 calc R . .
N4 N 0.1612(8) 0.2430(10) 0.2270(6) 0.051(3) Uani 1 1 d . . .
H4 H 0.1764 0.2632 0.1732 0.061 Uiso 1 1 calc R . .
C10 C 0.029(2) -0.087(2) 0.2291(9) 0.23(2) Uani 1 1 d . . .
H10A H 0.0432 -0.1608 0.2143 0.272 Uiso 1 1 calc R . .
H10B H 0.024 -0.0819 0.2918 0.272 Uiso 1 1 calc R . .
C11 C -0.0529(9) -0.0462(18) 0.175(4) 0.36(4) Uani 1 1 d . . .
H11A H -0.0413 -0.054 0.1139 0.431 Uiso 1 1 calc R . .
H11B H -0.1067 -0.0933 0.182 0.431 Uiso 1 1 calc R . .
C12 C -0.1411(9) 0.0789(11) 0.2523(6) 0.051(3) Uani 1 1 d . . .
H12A H -0.1041 0.0612 0.3093 0.062 Uiso 1 1 calc R . .
H12B H -0.1983 0.0337 0.2447 0.062 Uiso 1 1 calc R . .
C13 C -0.1755(9) 0.1992(11) 0.2561(9) 0.050(3) Uani 1 1 d . . .
H13A H -0.2213 0.2041 0.2982 0.06 Uiso 1 1 calc R . .
H13B H -0.2095 0.2188 0.1982 0.06 Uiso 1 1 calc R . .
C14 C -0.0910(13) 0.2838(17) 0.2835(8) 0.099(7) Uani 1 1 d . . .
H14A H -0.116 0.3562 0.2852 0.119 Uiso 1 1 calc R . .
H14B H -0.0536 0.2664 0.3405 0.119 Uiso 1 1 calc R . .
C15 C 0.0413(7) 0.3754(10) 0.2309(8) 0.043(3) Uani 1 1 d . . .
H15A H 0.0459 0.4093 0.1743 0.052 Uiso 1 1 calc R . .
H15B H 0.0181 0.4284 0.2695 0.052 Uiso 1 1 calc R . .
C16 C 0.1394(9) 0.3354(12) 0.2717(9) 0.055(4) Uani 1 1 d . . .
H16A H 0.188 0.39 0.2671 0.066 Uiso 1 1 calc R . .
H16B H 0.1392 0.3196 0.334 0.066 Uiso 1 1 calc R . .
C17 C 0.2478(8) 0.1897(13) 0.2768(8) 0.058(4) Uani 1 1 d . . .
H17A H 0.2365 0.1768 0.3373 0.069 Uiso 1 1 calc R . .
H17B H 0.3031 0.2374 0.279 0.069 Uiso 1 1 calc R . .
C18 C 0.2714(10) 0.0849(13) 0.2356(10) 0.061(4) Uani 1 1 d . . .
H18A H 0.2701 0.0959 0.1724 0.073 Uiso 1 1 calc R . .
H18B H 0.337 0.0646 0.2601 0.073 Uiso 1 1 calc R . .
C19 C 0.2055(9) -0.0059(10) 0.2486(8) 0.052(3) Uani 1 1 d . . .
H19A H 0.2353 -0.0724 0.2335 0.063 Uiso 1 1 calc R . .
H19B H 0.1976 -0.0095 0.3108 0.063 Uiso 1 1 calc R . .
C21 C -0.1351(18) 0.078(3) 0.1014(13) 0.175(14) Uani 1 1 d . . .
H21A H -0.1818 0.1334 0.1101 0.21 Uiso 1 1 calc R . .
H21B H -0.1709 0.0158 0.0765 0.21 Uiso 1 1 calc R . .
C22 C -0.0689(10) 0.1193(11) 0.0342(7) 0.054(3) Uani 1 1 d . . .
C23 C -0.0897(14) 0.1043(15) -0.0580(10) 0.085(6) Uani 1 1 d . . .
H23 H -0.1448 0.0651 -0.0801 0.102 Uiso 1 1 calc R . .
C24 C -0.0367(12) 0.1421(14) -0.1142(10) 0.067(4) Uani 1 1 d . . .
H24 H -0.0533 0.1351 -0.1754 0.08 Uiso 1 1 calc R . .
C25 C 0.0435(14) 0.1917(14) -0.0771(7) 0.084(6) Uani 1 1 d . . .
H25 H 0.0845 0.2235 -0.1127 0.101 Uiso 1 1 calc R . .
C26 C 0.0666(14) 0.1962(14) 0.0159(14) 0.097(7) Uani 1 1 d . . .
H26 H 0.1209 0.2352 0.0403 0.116 Uiso 1 1 calc R . .
N27 N 0.0167(7) 0.1495(10) 0.0682(6) 0.053(3) Uani 1 1 d . . .
N31 N 0.0611(7) 0.1228(11) 0.3479(6) 0.050(3) Uani 1 1 d . . .
C32 C 0.0716(9) 0.1044(12) 0.4193(9) 0.051(3) Uani 1 1 d . . .
C33 C 0.0965(10) 0.0739(13) 0.5121(8) 0.054(4) Uani 1 1 d . . .
H33A H 0.0585 0.0129 0.5243 0.081 Uiso 1 1 calc R . .
H33B H 0.0833 0.1327 0.5493 0.081 Uiso 1 1 calc R . .
H33C H 0.1641 0.056 0.524 0.081 Uiso 1 1 calc R . .
Ni2 Ni 0.45517(11) 0.12471(9) 0.79490(9) 0.0408(4) Uani 1 1 d . . .
N51 N 0.3332(8) 0.0309(9) 0.7718(8) 0.050(3) Uani 1 1 d . . .
H51 H 0.3205 0.0054 0.8251 0.06 Uiso 1 1 calc R . .
N52 N 0.3780(12) 0.2585(10) 0.8002(8) 0.089(5) Uani 1 1 d . . .
H52 H 0.3663 0.2685 0.857 0.107 Uiso 1 1 calc R . .
N53 N 0.5788(7) 0.2077(8) 0.8166(8) 0.056(3) Uani 1 1 d . . .
N54 N 0.5326(6) -0.0184(8) 0.7815(7) 0.056(3) Uani 1 1 d . . .
H54 H 0.5694 -0.0333 0.8346 0.067 Uiso 1 1 calc R . .
C60 C 0.2486(11) 0.0860(13) 0.7302(9) 0.065(4) Uani 1 1 d . . .
H60A H 0.2546 0.0983 0.6683 0.078 Uiso 1 1 calc R . .
H60B H 0.1923 0.0408 0.7322 0.078 Uiso 1 1 calc R . .
C61 C 0.2341(12) 0.1838(15) 0.7703(11) 0.071(5) Uani 1 1 d . . .
H61A H 0.2449 0.1734 0.8341 0.085 Uiso 1 1 calc R . .
H61B H 0.1668 0.2041 0.7538 0.085 Uiso 1 1 calc R . .
C62 C 0.3015(19) 0.284(2) 0.7467(12) 0.174(15) Uani 1 1 d . . .
H62A H 0.3123 0.2829 0.6852 0.208 Uiso 1 1 calc R . .
H62B H 0.2753 0.3526 0.7609 0.208 Uiso 1 1 calc R . .
C63 C 0.4543(7) 0.3429(8) 0.7791(10) 0.062(4) Uani 1 1 d . . .
H63A H 0.4524 0.3469 0.7152 0.075 Uiso 1 1 calc R . .
H63B H 0.436 0.4128 0.7993 0.075 Uiso 1 1 calc R . .
C64 C 0.5547(11) 0.3196(10) 0.8199(8) 0.070(4) Uani 1 1 d . . .
H64A H 0.5991 0.3606 0.7895 0.085 Uiso 1 1 calc R . .
H64B H 0.5634 0.3428 0.8814 0.085 Uiso 1 1 calc R . .
C65 C 0.6518(14) 0.1920(13) 0.7577(16) 0.112(8) Uani 1 1 d . . .
H65A H 0.6335 0.2315 0.703 0.134 Uiso 1 1 calc R . .
H65B H 0.7139 0.219 0.786 0.134 Uiso 1 1 calc R . .
C66 C 0.6595(14) 0.0838(17) 0.7391(14) 0.107(7) Uani 1 1 d . . .
H66A H 0.7011 0.0577 0.7913 0.128 Uiso 1 1 calc R . .
H66B H 0.7002 0.0843 0.6926 0.128 Uiso 1 1 calc R . .
C67 C 0.5961(9) -0.0083(10) 0.7146(10) 0.062(4) Uani 1 1 d . . .
H67A H 0.5584 0.003 0.6566 0.075 Uiso 1 1 calc R . .
H67B H 0.6343 -0.073 0.7124 0.075 Uiso 1 1 calc R . .
C68 C 0.4655(16) -0.1005(14) 0.7616(12) 0.122(9) Uani 1 1 d . . .
H68A H 0.4585 -0.1386 0.8158 0.146 Uiso 1 1 calc R . .
H68B H 0.4903 -0.1507 0.7218 0.146 Uiso 1 1 calc R . .
C69 C 0.3694(12) -0.0630(11) 0.7202(9) 0.062(4) Uani 1 1 d . . .
H69A H 0.3236 -0.1217 0.7179 0.074 Uiso 1 1 calc R . .
H69B H 0.373 -0.0404 0.6598 0.074 Uiso 1 1 calc R . .
C71 C 0.6335(9) 0.1792(10) 0.9044(7) 0.054(3) Uani 1 1 d . . .
H71A H 0.6823 0.233 0.9236 0.065 Uiso 1 1 calc R . .
H71B H 0.6652 0.1103 0.9017 0.065 Uiso 1 1 calc R . .
C72 C 0.5575(11) 0.1747(13) 0.9676(8) 0.083(6) Uani 1 1 d . . .
C73 C 0.5903(10) 0.1712(14) 1.0544(8) 0.066(5) Uani 1 1 d . . .
H73 H 0.6518 0.1965 1.0768 0.079 Uiso 1 1 calc R . .
C74 C 0.5318(11) 0.1300(13) 1.1082(6) 0.055(4) Uani 1 1 d . . .
H74 H 0.5497 0.1329 1.1694 0.066 Uiso 1 1 calc R . .
C75 C 0.4477(10) 0.0848(10) 1.0739(10) 0.056(4) Uani 1 1 d . . .
H75 H 0.4049 0.0588 1.1104 0.067 Uiso 1 1 calc R . .
C76 C 0.4274(8) 0.0782(9) 0.9870(6) 0.038(3) Uani 1 1 d . . .
H76 H 0.3702 0.0438 0.9637 0.046 Uiso 1 1 calc R . .
N77 N 0.4806(7) 0.1157(7) 0.9314(6) 0.043(3) Uani 1 1 d . . .
N81 N 0.4358(7) 0.1517(9) 0.6528(6) 0.044(3) Uani 1 1 d . . .
C82 C 0.4216(8) 0.1730(9) 0.5807(7) 0.035(2) Uani 1 1 d . . .
C83 C 0.4087(11) 0.1996(11) 0.4903(9) 0.054(3) Uani 1 1 d . . .
H83A H 0.466 0.2344 0.4762 0.081 Uiso 1 1 calc R . .
H83B H 0.3543 0.2472 0.4774 0.081 Uiso 1 1 calc R . .
H83C H 0.3969 0.1355 0.4554 0.081 Uiso 1 1 calc R . .
C101 C 0.1388(10) 0.7241(12) 0.4816(8) 0.052(3) Uani 1 1 d . . .
H10C H 0.1337 0.671 0.5264 0.078 Uiso 1 1 calc R . .
H10D H 0.0901 0.7781 0.4838 0.078 Uiso 1 1 calc R . .
H10E H 0.2019 0.7565 0.492 0.078 Uiso 1 1 calc R . .
C102 C 0.1253(13) 0.6758(15) 0.3988(9) 0.071(5) Uani 1 1 d . . .
N103 N 0.1177(14) 0.651(2) 0.3267(7) 0.132(8) Uani 1 1 d . . .
C111 C 0.6371(13) 0.0440(16) 0.4774(15) 0.096(7) Uani 1 1 d . . .
H11C H 0.6464 -0.0321 0.4736 0.144 Uiso 1 1 calc R . .
H11D H 0.5821 0.058 0.507 0.144 Uiso 1 1 calc R . .
H11E H 0.6939 0.076 0.5103 0.144 Uiso 1 1 calc R . .
C112 C 0.6206(14) 0.0886(18) 0.3899(16) 0.091(6) Uani 1 1 d . . .
N113 N 0.6056(15) 0.144(2) 0.3328(12) 0.115(6) Uani 1 1 d . . .
Cl11 Cl 0.6232(3) 0.3984(3) 0.5385(2) 0.0540(9) Uani 1 1 d . . .
O11 O 0.6415(10) 0.2892(10) 0.5539(8) 0.081(4) Uani 1 1 d . . .
O12 O 0.5910(9) 0.4486(13) 0.6123(7) 0.092(4) Uani 1 1 d . . .
O13 O 0.7093(8) 0.4477(13) 0.5210(9) 0.094(4) Uani 1 1 d . . .
O14 O 0.5513(7) 0.4116(10) 0.4674(7) 0.069(3) Uani 1 1 d . . .
Cl21 Cl 0.3148(3) 0.3585(3) 0.0286(2) 0.0567(9) Uani 1 1 d . . .
O21 O 0.2564(11) 0.3492(18) -0.0505(7) 0.110(7) Uani 0.8 1 d P . .
O22 O 0.2943(17) 0.355(5) 0.087(2) 0.47(5) Uani 0.8 1 d P . .
O23 O 0.4162(9) 0.3467(12) 0.0163(11) 0.080(4) Uani 0.8 1 d P . .
O24 O 0.2479(10) 0.4157(11) 0.0863(10) 0.104(5) Uani 0.8 1 d P . .
O25 O 0.3079(13) 0.2644(16) 0.066(2) 0.196(14) Uani 0.8 1 d P . .
Cl31 Cl 0.8141(3) 0.4135(3) 0.0289(2) 0.0522(8) Uani 1 1 d . . .
O31 O 0.8124(9) 0.3018(7) 0.0407(8) 0.105(4) Uani 1 1 d . . .
O32 O 0.9058(8) 0.3909(13) 0.0284(8) 0.121(6) Uani 1 1 d . . .
O33 O 0.7659(9) 0.4503(12) -0.0493(7) 0.096(4) Uani 1 1 d . . .
O34 O 0.8040(10) 0.4847(15) 0.0965(8) 0.121(6) Uani 1 1 d . . .
Cl41 Cl 0.8755(3) 0.8714(3) 0.46103(19) 0.0510(8) Uani 1 1 d . . .
O41 O 0.7962(8) 0.8145(10) 0.4809(8) 0.076(3) Uani 1 1 d . . .
O42 O 0.9104(9) 0.8289(11) 0.3861(7) 0.085(4) Uani 1 1 d . . .
O43 O 0.9507(8) 0.8651(11) 0.5364(6) 0.069(3) Uani 1 1 d . . .
O44 O 0.8554(9) 0.9793(10) 0.4451(9) 0.085(4) Uani 1 1 d . . .

loop_
_atom_site_aniso_label
_atom_site_aniso_U_11
_atom_site_aniso_U_22
_atom_site_aniso_U_33
_atom_site_aniso_U_23
_atom_site_aniso_U_13
_atom_site_aniso_U_12
Ni1 0.0454(9) 0.0455(12) 0.0328(6) -0.0007(7) -0.0036(6) 0.0004(7)
N1 0.045(5) 0.060(7) 0.065(7) -0.002(6) -0.007(5) -0.002(5)
N2 0.144(13) 0.114(12) 0.025(5) 0.021(6) 0.004(6) -0.083(10)
N3 0.128(11) 0.164(14) 0.024(4) 0.018(6) 0.017(5) 0.120(11)
N4 0.055(7) 0.061(8) 0.033(5) -0.005(5) -0.005(4) -0.005(6)
C10 0.41(4) 0.24(3) 0.024(6) -0.020(10) 0.007(13) -0.25(3)
C11 0.007(6) 0.096(15) 0.96(10) -0.20(3) 0.016(18) -0.007(7)
C12 0.046(6) 0.085(9) 0.017(4) -0.003(4) -0.013(4) -0.017(6)
C13 0.039(6) 0.052(7) 0.060(7) 0.001(5) 0.010(5) -0.004(5)
C14 0.112(14) 0.153(18) 0.028(6) -0.001(8) -0.008(7) 0.060(13)
C15 0.039(5) 0.038(6) 0.055(6) 0.003(5) 0.011(5) -0.018(5)
C16 0.041(6) 0.065(9) 0.059(7) -0.008(7) 0.005(5) -0.029(6)
C17 0.028(6) 0.085(10) 0.058(7) -0.030(7) -0.005(5) -0.015(6)
C18 0.035(6) 0.071(10) 0.073(9) 0.013(8) -0.008(6) -0.009(6)
C19 0.056(7) 0.049(7) 0.056(7) -0.009(5) 0.021(6) -0.014(6)
C21 0.137(19) 0.30(4) 0.070(11) 0.003(15) -0.056(12) -0.08(2)
C22 0.063(7) 0.054(6) 0.047(6) 0.005(5) 0.012(5) 0.040(6)
C23 0.108(13) 0.084(13) 0.050(8) -0.020(9) -0.034(8) 0.002(10)
C24 0.083(10) 0.054(10) 0.058(7) 0.009(8) -0.008(7) 0.027(8)
C25 0.141(15) 0.104(13) 0.011(4) 0.008(6) 0.021(7) 0.007(11)
C26 0.086(12) 0.058(10) 0.132(16) -0.030(10) -0.027(11) -0.007(9)
N27 0.045(6) 0.077(8) 0.045(5) 0.007(6) 0.028(4) -0.018(5)
N31 0.044(6) 0.062(7) 0.044(5) 0.009(6) 0.008(4) 0.021(5)
C32 0.041(7) 0.052(8) 0.063(8) -0.011(7) 0.019(6) 0.006(6)
C33 0.053(8) 0.072(10) 0.035(6) 0.011(6) -0.001(5) 0.000(7)
Ni2 0.0409(8) 0.0366(10) 0.0420(7) 0.0021(7) -0.0033(6) -0.0063(7)
N51 0.052(7) 0.033(6) 0.068(7) 0.003(5) 0.014(5) -0.012(5)
N52 0.172(15) 0.048(7) 0.047(6) 0.001(6) 0.014(8) 0.059(8)
N53 0.041(5) 0.038(5) 0.086(7) -0.016(5) -0.002(5) -0.009(4)
N54 0.026(4) 0.044(5) 0.094(7) 0.029(5) -0.001(4) -0.023(4)
C60 0.065(9) 0.075(10) 0.053(7) 0.034(7) 0.005(6) 0.003(7)
C61 0.068(10) 0.071(12) 0.078(10) 0.006(9) 0.023(8) 0.028(8)
C62 0.24(3) 0.21(2) 0.061(10) -0.019(12) -0.038(13) 0.19(2)
C63 0.032(5) 0.023(4) 0.132(11) 0.000(6) 0.007(6) 0.000(4)
C64 0.098(11) 0.053(8) 0.059(7) 0.012(6) 0.006(7) -0.010(7)
C65 0.081(12) 0.049(9) 0.21(2) 0.053(11) 0.029(13) 0.007(8)
C66 0.086(12) 0.111(16) 0.102(12) 0.030(11) -0.057(10) 0.000(10)
C67 0.041(6) 0.038(6) 0.108(11) -0.018(7) 0.009(7) -0.001(5)
C68 0.20(2) 0.059(11) 0.083(11) -0.024(9) -0.061(12) 0.064(12)
C69 0.089(11) 0.037(7) 0.058(7) -0.010(6) 0.005(7) -0.010(7)
C71 0.060(7) 0.058(7) 0.047(6) -0.013(5) 0.017(5) -0.011(6)
C72 0.084(10) 0.118(13) 0.040(6) 0.010(7) -0.010(6) -0.072(10)
C73 0.051(7) 0.102(14) 0.044(6) 0.011(8) 0.007(5) -0.022(8)
C74 0.097(11) 0.051(8) 0.020(4) -0.005(5) 0.012(5) 0.029(8)
C75 0.051(7) 0.033(6) 0.087(9) 0.012(6) 0.018(6) -0.009(5)
C76 0.049(6) 0.051(7) 0.020(4) 0.012(4) 0.023(4) -0.001(5)
N77 0.056(6) 0.018(4) 0.045(4) -0.002(4) -0.031(4) 0.011(4)
N81 0.048(6) 0.037(6) 0.044(5) -0.013(5) -0.006(4) -0.016(4)
C82 0.030(5) 0.033(6) 0.037(5) -0.001(5) -0.012(4) 0.000(4)
C83 0.064(9) 0.042(7) 0.052(7) -0.009(6) -0.002(6) 0.003(7)
C101 0.058(8) 0.058(9) 0.041(6) -0.001(6) 0.009(5) -0.006(7)
C102 0.081(10) 0.085(12) 0.045(6) 0.015(7) 0.005(6) 0.020(9)
N103 0.145(14) 0.20(2) 0.037(6) -0.044(10) -0.018(7) 0.000(14)
C111 0.051(9) 0.083(14) 0.150(17) 0.039(12) -0.002(10) -0.011(9)
C112 0.062(10) 0.083(14) 0.124(16) 0.006(12) -0.004(10) 0.003(9)
N113 0.139(15) 0.105(12) 0.106(12) -0.004(10) 0.029(10) 0.015(12)
Cl11 0.0484(18) 0.050(2) 0.0630(19) 0.0025(17) 0.0049(15) 0.0015(16)
O11 0.100(9) 0.056(8) 0.085(7) 0.008(6) 0.008(7) -0.001(6)
O12 0.089(9) 0.128(12) 0.064(7) -0.007(7) 0.028(6) -0.001(9)
O13 0.051(6) 0.120(12) 0.114(9) 0.026(8) 0.025(6) 0.000(7)
O14 0.056(6) 0.081(8) 0.066(6) 0.024(6) -0.008(5) -0.007(6)
Cl21 0.069(2) 0.049(2) 0.0466(16) -0.0109(16) -0.0097(16) 0.0004(18)
O21 0.079(9) 0.217(19) 0.026(5) -0.019(8) -0.016(5) 0.030(10)
O22 0.090(16) 1.01(11) 0.31(4) -0.54(6) 0.05(2) -0.08(4)
O23 0.041(6) 0.072(7) 0.123(10) 0.041(7) -0.003(6) -0.003(5)
O24 0.104(11) 0.093(9) 0.128(11) -0.037(8) 0.063(9) 0.024(8)
O25 0.082(11) 0.115(14) 0.40(4) 0.16(2) 0.059(18) 0.009(10)
Cl31 0.056(2) 0.0435(19) 0.0529(17) 0.0068(15) -0.0075(14) -0.0098(15)
O31 0.114(9) 0.056(5) 0.128(9) 0.026(5) -0.043(7) -0.027(5)
O32 0.063(7) 0.187(16) 0.104(8) -0.061(9) -0.017(6) 0.064(9)
O33 0.094(8) 0.128(10) 0.066(6) 0.053(6) 0.014(6) 0.044(7)
O34 0.087(8) 0.199(16) 0.079(7) -0.077(9) 0.017(6) -0.008(9)
Cl41 0.058(2) 0.056(2) 0.0383(14) 0.0094(15) 0.0051(14) -0.0037(16)
O41 0.063(7) 0.069(7) 0.092(7) 0.007(6) -0.001(6) -0.015(6)
O42 0.087(8) 0.095(10) 0.070(6) -0.037(7) -0.001(6) 0.003(7)
O43 0.068(7) 0.088(8) 0.049(5) -0.003(6) 0.000(5) 0.007(6)
O44 0.070(7) 0.071(8) 0.116(9) 0.042(7) 0.027(7) 0.029(6)

loop_
_atom_type_symbol
_atom_type_description
_atom_type_scat_dispersion_real
_atom_type_scat_dispersion_imag
_atom_type_scat_source
C C 0.0033 0.0016 'International Tables Vol C Tables 4.2.6.8 and 6.1.1.4'
H H 0 0 'International Tables Vol C Tables 4.2.6.8 and 6.1.1.4'
N N 0.0061 0.0033 'International Tables Vol C Tables 4.2.6.8 and 6.1.1.4'
O O 0.0106 0.006 'International Tables Vol C Tables 4.2.6.8 and 6.1.1.4'
Cl Cl 0.1484 0.1585 'International Tables Vol C Tables 4.2.6.8 and 6.1.1.4'
Ni Ni 0.3393 1.1124 'International Tables Vol C Tables 4.2.6.8 and 6.1.1.4'

loop_
_geom_angle_atom_site_label_1
_geom_angle_atom_site_label_2
_geom_angle_atom_site_label_3
_geom_angle
_geom_angle_site_symmetry_1
_geom_angle_site_symmetry_3
_geom_angle_publ_flag
N3 Ni1 N1 171.9(6) . . ?
N3 Ni1 N4 88.4(6) . . ?
N1 Ni1 N4 99.4(5) . . ?
N3 Ni1 N27 91.9(4) . . ?
N1 Ni1 N27 89.0(5) . . ?
N4 Ni1 N27 100.4(4) . . ?
N3 Ni1 N2 88.1(7) . . ?
N1 Ni1 N2 84.1(6) . . ?
N4 Ni1 N2 176.5(6) . . ?
N27 Ni1 N2 80.0(4) . . ?
N3 Ni1 N31 89.9(4) . . ?
N1 Ni1 N31 88.3(5) . . ?
N4 Ni1 N31 86.8(4) . . ?
N27 Ni1 N31 172.7(5) . . ?
N2 Ni1 N31 93.0(4) . . ?
C19 N1 C10 112.4(13) . . ?
C19 N1 Ni1 115.9(9) . . ?
C10 N1 Ni1 102.0(13) . . ?
C19 N1 H1 108.7 . . ?
C10 N1 H1 108.7 . . ?
Ni1 N1 H1 108.7 . . ?
C11 N2 C21 106(3) . . ?
C11 N2 C12 121(2) . . ?
C21 N2 C12 108.0(18) . . ?
C11 N2 Ni1 105.1(12) . . ?
C21 N2 Ni1 108.9(12) . . ?
C12 N2 Ni1 107.2(8) . . ?
C14 N3 C15 102.4(13) . . ?
C14 N3 Ni1 123.2(11) . . ?
C15 N3 Ni1 104.2(8) . . ?
C14 N3 H3 108.7 . . ?
C15 N3 H3 108.7 . . ?
Ni1 N3 H3 108.7 . . ?
C16 N4 C17 109.8(10) . . ?
C16 N4 Ni1 110.7(9) . . ?
C17 N4 Ni1 112.9(9) . . ?
C16 N4 H4 107.7 . . ?
C17 N4 H4 107.7 . . ?
Ni1 N4 H4 107.7 . . ?
C11 C10 N1 96.8(19) . . ?
C11 C10 H10A 112.4 . . ?
N1 C10 H10A 112.4 . . ?
C11 C10 H10B 112.4 . . ?
N1 C10 H10B 112.4 . . ?
H10A C10 H10B 110 . . ?
N2 C11 C10 122(3) . . ?
N2 C11 H11A 106.9 . . ?
C10 C11 H11A 106.9 . . ?
N2 C11 H11B 106.9 . . ?
C10 C11 H11B 106.9 . . ?
H11A C11 H11B 106.7 . . ?
N2 C12 C13 117.3(11) . . ?
N2 C12 H12A 108 . . ?
C13 C12 H12A 108 . . ?
N2 C12 H12B 108 . . ?
C13 C12 H12B 108 . . ?
H12A C12 H12B 107.2 . . ?
C12 C13 C14 115.0(11) . . ?
C12 C13 H13A 108.5 . . ?
C14 C13 H13A 108.5 . . ?
C12 C13 H13B 108.5 . . ?
C14 C13 H13B 108.5 . . ?
H13A C13 H13B 107.5 . . ?
N3 C14 C13 100.5(14) . . ?
N3 C14 H14A 111.7 . . ?
C13 C14 H14A 111.7 . . ?
N3 C14 H14B 111.7 . . ?
C13 C14 H14B 111.7 . . ?
H14A C14 H14B 109.4 . . ?
C16 C15 N3 109.6(9) . . ?
C16 C15 H15A 109.8 . . ?
N3 C15 H15A 109.8 . . ?
C16 C15 H15B 109.8 . . ?
N3 C15 H15B 109.8 . . ?
H15A C15 H15B 108.2 . . ?
N4 C16 C15 108.8(10) . . ?
N4 C16 H16A 109.9 . . ?
C15 C16 H16A 109.9 . . ?
N4 C16 H16B 109.9 . . ?
C15 C16 H16B 109.9 . . ?
H16A C16 H16B 108.3 . . ?
N4 C17 C18 112.7(10) . . ?
N4 C17 H17A 109.1 . . ?
C18 C17 H17A 109.1 . . ?
N4 C17 H17B 109 . . ?
C18 C17 H17B 109.1 . . ?
H17A C17 H17B 107.8 . . ?
C19 C18 C17 115.3(12) . . ?
C19 C18 H18A 108.5 . . ?
C17 C18 H18A 108.5 . . ?
C19 C18 H18B 108.4 . . ?
C17 C18 H18B 108.4 . . ?
H18A C18 H18B 107.5 . . ?
N1 C19 C18 113.2(12) . . ?
N1 C19 H19A 108.9 . . ?
C18 C19 H19A 108.9 . . ?
N1 C19 H19B 108.9 . . ?
C18 C19 H19B 108.9 . . ?
H19A C19 H19B 107.8 . . ?
N2 C21 C22 112.5(17) . . ?
N2 C21 H21A 109.1 . . ?
C22 C21 H21A 109.1 . . ?
N2 C21 H21B 109.1 . . ?
C22 C21 H21B 109.1 . . ?
H21A C21 H21B 107.8 . . ?
N27 C22 C23 119.1(13) . . ?
N27 C22 C21 115.8(11) . . ?
C23 C22 C21 123.6(16) . . ?
C24 C23 C22 123.7(16) . . ?
C24 C23 H23 118.1 . . ?
C22 C23 H23 118.1 . . ?
C23 C24 C25 114.4(14) . . ?
C23 C24 H24 122.8 . . ?
C25 C24 H24 122.8 . . ?
C24 C25 C26 120.1(16) . . ?
C24 C25 H25 120 . . ?
C26 C25 H25 119.9 . . ?
N27 C26 C25 123.1(16) . . ?
N27 C26 H26 118.5 . . ?
C25 C26 H26 118.5 . . ?
C26 N27 C22 116.2(12) . . ?
C26 N27 Ni1 127.2(11) . . ?
C22 N27 Ni1 115.2(7) . . ?
C32 N31 Ni1 175.0(12) . . ?
N31 C32 C33 173.0(14) . . ?
C32 C33 H33A 109.5 . . ?
C32 C33 H33B 109.5 . . ?
H33A C33 H33B 109.5 . . ?
C32 C33 H33C 109.5 . . ?
H33A C33 H33C 109.5 . . ?
H33B C33 H33C 109.5 . . ?
N52 Ni2 N53 91.0(6) . . ?
N52 Ni2 N51 92.6(6) . . ?
N53 Ni2 N51 176.4(5) . . ?
N52 Ni2 N77 91.1(4) . . ?
N53 Ni2 N77 81.0(4) . . ?
N51 Ni2 N77 99.1(4) . . ?
N52 Ni2 N54 176.6(5) . . ?
N53 Ni2 N54 90.7(4) . . ?
N51 Ni2 N54 85.7(4) . . ?
N77 Ni2 N54 92.0(4) . . ?
N52 Ni2 N81 85.5(5) . . ?
N53 Ni2 N81 93.7(4) . . ?
N51 Ni2 N81 86.4(4) . . ?
N77 Ni2 N81 173.6(4) . . ?
N54 Ni2 N81 91.5(4) . . ?
C60 N51 C69 116.7(12) . . ?
C60 N51 Ni2 114.3(9) . . ?
C69 N51 Ni2 101.3(8) . . ?
C60 N51 H51 108 . . ?
C69 N51 H51 108 . . ?
Ni2 N51 H51 108 . . ?
C62 N52 C63 103.5(18) . . ?
C62 N52 Ni2 125.6(13) . . ?
C63 N52 Ni2 99.6(9) . . ?
C62 N52 H52 108.9 . . ?
C63 N52 H52 108.9 . . ?
Ni2 N52 H52 108.9 . . ?
C64 N53 C65 109.8(11) . . ?
C64 N53 C71 107.0(10) . . ?
C65 N53 C71 101.9(11) . . ?
C64 N53 Ni2 108.0(8) . . ?
C65 N53 Ni2 119.3(10) . . ?
C71 N53 Ni2 110.1(8) . . ?
C68 N54 C67 111.8(13) . . ?
C68 N54 Ni2 107.8(9) . . ?
C67 N54 Ni2 111.6(7) . . ?
C68 N54 H54 108.5 . . ?
C67 N54 H54 108.5 . . ?
Ni2 N54 H54 108.5 . . ?
C61 C60 N51 112.9(13) . . ?
C61 C60 H60A 109 . . ?
N51 C60 H60A 109 . . ?
C61 C60 H60B 109 . . ?
N51 C60 H60B 109 . . ?
H60A C60 H60B 107.8 . . ?
C60 C61 C62 116.6(13) . . ?
C60 C61 H61A 108.1 . . ?
C62 C61 H61A 108.1 . . ?
C60 C61 H61B 108.1 . . ?
C62 C61 H61B 108.2 . . ?
H61A C61 H61B 107.3 . . ?
N52 C62 C61 97.2(17) . . ?
N52 C62 H62A 112.3 . . ?
C61 C62 H62A 112.3 . . ?
N52 C62 H62B 112.3 . . ?
C61 C62 H62B 112.3 . . ?
H62A C62 H62B 109.9 . . ?
C64 C63 N52 114.4(10) . . ?
C64 C63 H63A 108.7 . . ?
N52 C63 H63A 108.7 . . ?
C64 C63 H63B 108.7 . . ?
N52 C63 H63B 108.7 . . ?
H63A C63 H63B 107.6 . . ?
N53 C64 C63 112.8(11) . . ?
N53 C64 H64A 109 . . ?
C63 C64 H64A 109 . . ?
N53 C64 H64B 109 . . ?
C63 C64 H64B 109 . . ?
H64A C64 H64B 107.8 . . ?
C66 C65 N53 109.7(16) . . ?
C66 C65 H65A 109.7 . . ?
N53 C65 H65A 109.7 . . ?
C66 C65 H65B 109.7 . . ?
N53 C65 H65B 109.7 . . ?
H65A C65 H65B 108.2 . . ?
C65 C66 C67 138.9(18) . . ?
C65 C66 H66A 102.4 . . ?
C67 C66 H66A 102.4 . . ?
C65 C66 H66B 102.3 . . ?
C67 C66 H66B 102.4 . . ?
H66A C66 H66B 104.9 . . ?
N54 C67 C66 107.2(13) . . ?
N54 C67 H67A 110.3 . . ?
C66 C67 H67A 110.3 . . ?
N54 C67 H67B 110.3 . . ?
C66 C67 H67B 110.3 . . ?
H67A C67 H67B 108.5 . . ?
N54 C68 C69 113.7(13) . . ?
N54 C68 H68A 108.8 . . ?
C69 C68 H68A 108.8 . . ?
N54 C68 H68B 108.8 . . ?
C69 C68 H68B 108.8 . . ?
H68A C68 H68B 107.7 . . ?
C68 C69 N51 111.7(12) . . ?
C68 C69 H69A 109.3 . . ?
N51 C69 H69A 109.3 . . ?
C68 C69 H69B 109.3 . . ?
N51 C69 H69B 109.3 . . ?
H69A C69 H69B 107.9 . . ?
N53 C71 C72 105.2(10) . . ?
N53 C71 H71A 110.7 . . ?
C72 C71 H71A 110.7 . . ?
N53 C71 H71B 110.7 . . ?
C72 C71 H71B 110.7 . . ?
H71A C71 H71B 108.8 . . ?
C73 C72 N77 121.6(12) . . ?
C73 C72 C71 117.0(12) . . ?
N77 C72 C71 110.2(11) . . ?
C72 C73 C74 117.8(13) . . ?
C72 C73 H73 121.1 . . ?
C74 C73 H73 121.1 . . ?
C75 C74 C73 120.0(11) . . ?
C75 C74 H74 120 . . ?
C73 C74 H74 120 . . ?
C76 C75 C74 117.9(11) . . ?
C76 C75 H75 121 . . ?
C74 C75 H75 121 . . ?
N77 C76 C75 125.2(11) . . ?
N77 C76 H76 117.4 . . ?
C75 C76 H76 117.4 . . ?
C76 N77 C72 115.3(9) . . ?
C76 N77 Ni2 130.5(8) . . ?
C72 N77 Ni2 113.1(8) . . ?
C82 N81 Ni2 174.2(10) . . ?
N81 C82 C83 177.3(13) . . ?
C82 C83 H83A 109.5 . . ?
C82 C83 H83B 109.5 . . ?
H83A C83 H83B 109.5 . . ?
C82 C83 H83C 109.5 . . ?
H83A C83 H83C 109.5 . . ?
H83B C83 H83C 109.5 . . ?
C102 C101 H10C 109.5 . . ?
C102 C101 H10D 109.5 . . ?
H10C C101 H10D 109.5 . . ?
C102 C101 H10E 109.5 . . ?
H10C C101 H10E 109.5 . . ?
H10D C101 H10E 109.5 . . ?
N103 C102 C101 170(2) . . ?
C112 C111 H11C 109.5 . . ?
C112 C111 H11D 109.5 . . ?
H11C C111 H11D 109.5 . . ?
C112 C111 H11E 109.5 . . ?
H11C C111 H11E 109.5 . . ?
H11D C111 H11E 109.5 . . ?
N113 C112 C111 164(2) . . ?
O14 Cl11 O11 110.1(8) . . ?
O14 Cl11 O13 110.1(7) . . ?
O11 Cl11 O13 108.5(9) . . ?
O14 Cl11 O12 107.1(8) . . ?
O11 Cl11 O12 111.6(9) . . ?
O13 Cl11 O12 109.5(9) . . ?
O22 Cl21 O25 61(4) . . ?
O22 Cl21 O21 126.0(15) . . ?
O25 Cl21 O21 103.6(17) . . ?
O22 Cl21 O23 122(2) . . ?
O25 Cl21 O23 95.7(10) . . ?
O21 Cl21 O23 110.1(9) . . ?
O22 Cl21 O24 39(4) . . ?
O25 Cl21 O24 94.4(14) . . ?
O21 Cl21 O24 102.1(9) . . ?
O23 Cl21 O24 142.7(9) . . ?
Cl21 O22 O24 103(6) . . ?
Cl21 O22 O25 74.1(19) . . ?
O24 O22 O25 148(3) . . ?
O22 O24 Cl21 38(3) . . ?
O22 O25 Cl21 45(2) . . ?
O32 Cl31 O33 115.3(8) . . ?
O32 Cl31 O34 110.3(8) . . ?
O33 Cl31 O34 110.2(10) . . ?
O32 Cl31 O31 79.8(9) . . ?
O33 Cl31 O31 115.5(8) . . ?
O34 Cl31 O31 122.4(10) . . ?
Cl31 O31 O32 47.7(5) . . ?
Cl31 O32 O31 52.5(7) . . ?
O41 Cl41 O44 112.8(8) . . ?
O41 Cl41 O42 111.5(8) . . ?
O44 Cl41 O42 107.9(8) . . ?
O41 Cl41 O43 108.1(7) . . ?
O44 Cl41 O43 107.3(8) . . ?
O42 Cl41 O43 109.2(7) . . ?

loop_
_geom_bond_atom_site_label_1
_geom_bond_atom_site_label_2
_geom_bond_distance
_geom_bond_site_symmetry_2
_geom_bond_publ_flag
Ni1 N3 2.005(11) . ?
Ni1 N1 2.058(13) . ?
Ni1 N4 2.065(12) . ?
Ni1 N27 2.107(10) . ?
Ni1 N2 2.158(13) . ?
Ni1 N31 2.216(10) . ?
N1 C19 1.449(16) . ?
N1 C10 1.78(2) . ?
N1 H1 0.93 . ?
N2 C11 1.32(3) . ?
N2 C21 1.42(2) . ?
N2 C12 1.492(19) . ?
N3 C14 1.393(19) . ?
N3 C15 1.74(2) . ?
N3 H3 0.93 . ?
N4 C16 1.423(19) . ?
N4 C17 1.517(17) . ?
N4 H4 0.93 . ?
C10 C11 1.44(4) . ?
C10 H10A 0.99 . ?
C10 H10B 0.99 . ?
C11 H11A 0.99 . ?
C11 H11B 0.99 . ?
C12 C13 1.610(18) . ?
C12 H12A 0.99 . ?
C12 H12B 0.99 . ?
C13 C14 1.62(2) . ?
C13 H13A 0.99 . ?
C13 H13B 0.99 . ?
C14 H14A 0.99 . ?
C14 H14B 0.99 . ?
C15 C16 1.534(18) . ?
C15 H15A 0.99 . ?
C15 H15B 0.99 . ?
C16 H16A 0.99 . ?
C16 H16B 0.99 . ?
C17 C18 1.54(2) . ?
C17 H17A 0.99 . ?
C17 H17B 0.99 . ?
C18 C19 1.519(17) . ?
C18 H18A 0.99 . ?
C18 H18B 0.99 . ?
C19 H19A 0.99 . ?
C19 H19B 0.99 . ?
C21 C22 1.59(3) . ?
C21 H21A 0.99 . ?
C21 H21B 0.99 . ?
C22 N27 1.312(17) . ?
C22 C23 1.434(18) . ?
C23 C24 1.32(2) . ?
C23 H23 0.95 . ?
C24 C25 1.36(2) . ?
C24 H24 0.95 . ?
C25 C26 1.44(2) . ?
C25 H25 0.95 . ?
C26 N27 1.30(2) . ?
C26 H26 0.95 . ?
N31 C32 1.123(16) . ?
C32 C33 1.487(19) . ?
C33 H33A 0.98 . ?
C33 H33B 0.98 . ?
C33 H33C 0.98 . ?
Ni2 N52 2.035(12) . ?
Ni2 N53 2.038(10) . ?
Ni2 N51 2.095(11) . ?
Ni2 N77 2.103(9) . ?
Ni2 N54 2.154(11) . ?
Ni2 N81 2.212(9) . ?
N51 C60 1.461(18) . ?
N51 C69 1.567(18) . ?
N51 H51 0.93 . ?
N52 C62 1.31(2) . ?
N52 C63 1.60(2) . ?
N52 H52 0.93 . ?
N53 C64 1.467(17) . ?
N53 C65 1.49(2) . ?
N53 C71 1.514(16) . ?
N54 C68 1.42(2) . ?
N54 C67 1.479(18) . ?
N54 H54 0.93 . ?
C60 C61 1.42(2) . ?
C60 H60A 0.99 . ?
C60 H60B 0.99 . ?
C61 C62 1.66(4) . ?
C61 H61A 0.99 . ?
C61 H61B 0.99 . ?
C62 H62A 0.99 . ?
C62 H62B 0.99 . ?
C63 C64 1.507(17) . ?
C63 H63A 0.99 . ?
C63 H63B 0.99 . ?
C64 H64A 0.99 . ?
C64 H64B 0.99 . ?
C65 C66 1.41(3) . ?
C65 H65A 0.99 . ?
C65 H65B 0.99 . ?
C66 C67 1.49(2) . ?
C66 H66A 0.99 . ?
C66 H66B 0.99 . ?
C67 H67A 0.99 . ?
C67 H67B 0.99 . ?
C68 C69 1.50(2) . ?
C68 H68A 0.99 . ?
C68 H68B 0.99 . ?
C69 H69A 0.99 . ?
C69 H69B 0.99 . ?
C71 C72 1.565(18) . ?
C71 H71A 0.99 . ?
C71 H71B 0.99 . ?
C72 C73 1.363(17) . ?
C72 N77 1.378(15) . ?
C73 C74 1.366(19) . ?
C73 H73 0.95 . ?
C74 C75 1.37(2) . ?
C74 H74 0.95 . ?
C75 C76 1.342(18) . ?
C75 H75 0.95 . ?
C76 N77 1.317(14) . ?
C76 H76 0.95 . ?
N81 C82 1.143(14) . ?
C82 C83 1.431(18) . ?
C83 H83A 0.98 . ?
C83 H83B 0.98 . ?
C83 H83C 0.98 . ?
C101 C102 1.41(2) . ?
C101 H10C 0.98 . ?
C101 H10D 0.98 . ?
C101 H10E 0.98 . ?
C102 N103 1.153(18) . ?
C111 C112 1.46(3) . ?
C111 H11C 0.98 . ?
C111 H11D 0.98 . ?
C111 H11E 0.98 . ?
C112 N113 1.13(3) . ?
Cl11 O14 1.404(10) . ?
Cl11 O11 1.428(13) . ?
Cl11 O13 1.438(13) . ?
Cl11 O12 1.445(12) . ?
Cl21 O22 0.99(4) . ?
Cl21 O25 1.341(15) . ?
Cl21 O21 1.387(11) . ?
Cl21 O23 1.490(14) . ?
Cl21 O24 1.577(12) . ?
O22 O24 1.02(5) . ?
O22 O25 1.22(5) . ?
Cl31 O32 1.338(11) . ?
Cl31 O33 1.388(10) . ?
Cl31 O34 1.411(12) . ?
Cl31 O31 1.434(9) . ?
O31 O32 1.779(19) . ?
Cl41 O41 1.412(12) . ?
Cl41 O44 1.417(13) . ?
Cl41 O42 1.436(11) . ?
Cl41 O43 1.470(10) . ?
